data_4112739
loop_
_publ_author_name
'Marta Mas-Torrent'
'Peter Hadley'
'Stefan T. Bromley'
'Xavi Ribas'
'Judit Tarr\'es'
'Montserrat Mas'
'Elies Molins'
'Jaume Veciana'
'Concepci\'o Rovira'

_publ_section_title
;
 Correlation between Crystal Structure and Mobility in Organic
 Field-Effect Transistors Based on Single Crystals of Tetrathiafulvalene
 Derivatives
;
_journal_name_full 'Journal of the American Chemical Society'
_journal_page_first 8546
_journal_page_last 8553
_journal_paper_doi 10.1021/ja048342i
_journal_volume 126
_journal_year 2004
_chemical_formula_sum 'C5 H3 S3'
_chemical_formula_weight 159.25
_chemical_name_systematic
;
 ?
;
_space_group_IT_number 14
_symmetry_cell_setting monoclinic
_symmetry_space_group_name_Hall '-P 2ybc'
_symmetry_space_group_name_H-M 'P 1 21/c 1'
_atom_sites_solution_hydrogens geom
_atom_sites_solution_primary direct
_atom_sites_solution_secondary difmap
_audit_creation_method SHELXL-97
_cell_angle_alpha 90.00
_cell_angle_beta 110.118(7)
_cell_angle_gamma 90.00
_cell_formula_units_Z 4
_cell_length_a 13.9760(10)
_cell_length_b 4.10900(10)
_cell_length_c 10.9270(10)
_cell_measurement_temperature 293(2)
_cell_volume 589.22(7)
_computing_structure_refinement 'SHELXL-97 (Sheldrick, 1997)'
_diffrn_ambient_temperature 293(2)
_diffrn_measured_fraction_theta_full 0.999
_diffrn_measured_fraction_theta_max 0.999
_diffrn_radiation_monochromator graphite
_diffrn_radiation_source 'fine-focus sealed tube'
_diffrn_radiation_wavelength 0.70926
_diffrn_reflns_av_R_equivalents 0.0505
_diffrn_reflns_av_sigmaI/netI 0.0472
_diffrn_reflns_limit_h_max 19
_diffrn_reflns_limit_h_min 0
_diffrn_reflns_limit_k_max 5
_diffrn_reflns_limit_k_min 0
_diffrn_reflns_limit_l_max 14
_diffrn_reflns_limit_l_min -15
_diffrn_reflns_number 1786
_diffrn_reflns_theta_full 30.37
_diffrn_reflns_theta_max 30.37
_diffrn_reflns_theta_min 3.10
_exptl_absorpt_coefficient_mu 1.124
_exptl_crystal_density_diffrn 1.795
_exptl_crystal_F_000 324
_refine_diff_density_max 0.471
_refine_diff_density_min -0.497
_refine_diff_density_rms 0.083
_refine_ls_extinction_method none
_refine_ls_goodness_of_fit_ref 1.052
_refine_ls_hydrogen_treatment mixed
_refine_ls_matrix_type full
_refine_ls_number_parameters 83
_refine_ls_number_reflns 1785
_refine_ls_number_restraints 14
_refine_ls_restrained_S_all 1.053
_refine_ls_R_factor_all 0.0861
_refine_ls_R_factor_gt 0.0342
_refine_ls_shift/su_max 0.174
_refine_ls_shift/su_mean 0.028
_refine_ls_structure_factor_coef Fsqd
_refine_ls_weighting_details 'calc w=1/[\s^2^(Fo^2^)+(0.0516P)^2^+0.0600P] where P=(Fo^2^+2Fc^2^)/3'
_refine_ls_weighting_scheme calc
_refine_ls_wR_factor_gt 0.0852
_refine_ls_wR_factor_ref 0.0992
_reflns_number_gt 1179
_reflns_number_total 1785
_reflns_threshold_expression >2sigma(I)
_cod_data_source_file ja048342isi20040323_110311.cif
_cod_data_source_block ju5
_cod_database_code 4112739

loop_
_symmetry_equiv_pos_as_xyz
'x, y, z'
'-x, y+1/2, -z+1/2'
'-x, -y, -z'
'x, -y-1/2, z-1/2'

loop_
_atom_site_label
_atom_site_type_symbol
_atom_site_fract_x
_atom_site_fract_y
_atom_site_fract_z
_atom_site_U_iso_or_equiv
_atom_site_adp_type
_atom_site_occupancy
_atom_site_symmetry_multiplicity
_atom_site_calc_flag
_atom_site_refinement_flags
_atom_site_disorder_assembly
_atom_site_disorder_group
S2 S 0.85451(4) 0.16634(17) 1.01276(5) 0.03187(16) Uani 1 1 d D . .
S1 S 0.90911(4) -0.18598(17) 0.80636(5) 0.03169(16) Uani 1 1 d D . .
C1 C 0.95073(14) -0.0043(6) 0.9621(2) 0.0259(4) Uani 1 1 d . . .
S3 S 0.5911(7) 0.018(3) 0.6731(9) 0.0478(18) Uani 0.50 1 d PD A 1
C2 C 0.7823(5) -0.069(3) 0.7754(8) 0.026(3) Uiso 0.50 1 d PD A 1
C3 C 0.7567(5) 0.065(2) 0.8707(7) 0.028(3) Uiso 0.50 1 d PD A 1
C4 C 0.7003(4) -0.1768(16) 0.6519(6) 0.0248(13) Uiso 0.50 1 d PD A 1
H41 H 0.6933 -0.4117 0.6474 0.060(7) Uiso 0.50 1 calc PR A 1
H42 H 0.7126 -0.0976 0.5750 0.060(7) Uiso 0.50 1 calc PR A 1
C5 C 0.6508(4) 0.1868(18) 0.8357(6) 0.0262(15) Uiso 0.50 1 d PD A 1
H51 H 0.6485 0.4228 0.8343 0.060(7) Uiso 0.50 1 calc PR A 1
H52 H 0.6186 0.1066 0.8955 0.060(7) Uiso 0.50 1 calc PR A 1
S3' S 0.5839(7) 0.014(3) 0.6749(9) 0.0438(15) Uani 0.50 1 d PD A 2
C2' C 0.7810(5) -0.098(3) 0.7682(8) 0.027(3) Uiso 0.50 1 d PD A 2
C3' C 0.7565(5) 0.093(2) 0.8638(7) 0.025(3) Uiso 0.50 1 d PD A 2
C4' C 0.6959(5) -0.1132(18) 0.6596(7) 0.0374(19) Uiso 0.50 1 d PD A 2
H4' H 0.6984 -0.1898 0.5807 0.060(7) Uiso 0.50 1 calc PR A 2
C5' C 0.6522(5) 0.1235(19) 0.8311(8) 0.039(2) Uiso 0.50 1 d PD A 2
H5' H 0.6218 0.1973 0.8895 0.060(7) Uiso 0.50 1 calc PR A 2

loop_
_atom_site_aniso_label
_atom_site_aniso_U_11
_atom_site_aniso_U_22
_atom_site_aniso_U_33
_atom_site_aniso_U_23
_atom_site_aniso_U_13
_atom_site_aniso_U_12
S2 0.0237(3) 0.0435(4) 0.0276(3) -0.0041(3) 0.0078(2) 0.0038(2)
S1 0.0240(2) 0.0427(3) 0.0277(3) -0.0049(3) 0.00805(19) 0.0024(2)
C1 0.0217(9) 0.0292(11) 0.0256(10) 0.0010(8) 0.0064(8) 0.0021(8)
S3 0.024(2) 0.064(3) 0.046(3) -0.008(2) -0.0014(17) -0.0049(18)
S3' 0.0193(14) 0.052(3) 0.055(3) -0.001(2) 0.0062(15) 0.0007(15)

loop_
_atom_type_symbol
_atom_type_description
_atom_type_scat_dispersion_real
_atom_type_scat_dispersion_imag
_atom_type_scat_source
S S 0.1246 0.1234 'International Tables Vol C Tables 4.2.6.8 and 6.1.1.4'
C C 0.0033 0.0016 'International Tables Vol C Tables 4.2.6.8 and 6.1.1.4'
H H 0.0000 0.0000 'International Tables Vol C Tables 4.2.6.8 and 6.1.1.4'

loop_
_geom_angle_atom_site_label_1
_geom_angle_atom_site_label_2
_geom_angle_atom_site_label_3
_geom_angle
_geom_angle_site_symmetry_1
C3 S2 C3' 4.4(7) .
C3 S2 C1 94.3(3) .
C3' S2 C1 94.4(2) .
C2' S1 C2 4.5(5) .
C2' S1 C1 96.6(3) .
C2 S1 C1 92.6(3) .
C1 C1 S1 122.3(2) 3_757
C1 C1 S2 121.8(2) 3_757
S1 C1 S2 115.88(11) .
C4 S3 C5 99.8(5) .
C3 C2 C4 119.7(6) .
C3 C2 S1 119.2(5) .
C4 C2 S1 120.0(5) .
C2 C3 C5 116.8(6) .
C2 C3 S2 117.4(5) .
C5 C3 S2 124.2(5) .
C2 C4 S3 99.9(5) .
C3 C5 S3 101.9(5) .
C5' S3' C4' 87.9(5) .
C4' C2' C3' 107.7(6) .
C4' C2' S1 136.1(6) .
C3' C2' S1 115.1(5) .
C5' C3' C2' 110.8(6) .
C5' C3' S2 129.9(6) .
C2' C3' S2 117.5(5) .
C2' C4' S3' 117.0(6) .
C3' C5' S3' 114.3(6) .

loop_
_geom_bond_atom_site_label_1
_geom_bond_atom_site_label_2
_geom_bond_distance
_geom_bond_site_symmetry_2
S2 C3 1.729(6) .
S2 C3' 1.756(6) .
S2 C1 1.766(2) .
S1 C2' 1.731(6) .
S1 C2 1.753(6) .
S1 C1 1.764(2) .
C1 C1 1.341(4) 3_757
S3 C4 1.808(8) .
S3 C5 1.820(7) .
C2 C3 1.331(7) .
C2 C4 1.505(7) .
C3 C5 1.483(7) .
S3' C5' 1.704(7) .
S3' C4' 1.712(8) .
C2' C4' 1.363(7) .
C2' C3' 1.438(7) .
C3' C5' 1.383(7) .
